data_7043989
loop_
_publ_author_name
'Xing, Songzhu'
'Han, Qiuxia'
'Shi, Zhuolin'
'Wang, Shugai'
'Yang, PeiPei'
'Wu, Qiang'
'Li, Mingxue'

_publ_section_title
;
 A hydrophilic inorganic framework based on a sandwich polyoxometalate:
 unusual chemoselectivity for aldehydes/ketones with in situ generated
 hydroxylamine.
;
_journal_name_full 'Dalton transactions (Cambridge, England : 2003)'
_journal_paper_doi 10.1039/c7dt02411h
_journal_year 2017
_chemical_formula_sum 'C0 H110 Co4 K2 N0 O123 W19 Zn5'
_chemical_formula_weight 6212.80
_chemical_name_systematic
;
 ?
;
_space_group_IT_number 15
_symmetry_cell_setting monoclinic
_symmetry_space_group_name_Hall '-C 2yc'
_symmetry_space_group_name_H-M 'C 1 2/c 1'
_atom_sites_solution_hydrogens no
_atom_sites_solution_primary direct
_atom_sites_solution_secondary difmap
_audit_creation_method SHELXL-97
_audit_update_record
;
2017-03-21 deposited with the CCDC.
2017-08-15 downloaded from the CCDC.
;
_cell_angle_alpha 90.00
_cell_angle_beta 95.18
_cell_angle_gamma 90.00
_cell_formula_units_Z 4
_cell_length_a 32.285
_cell_length_b 14.674
_cell_length_c 21.768
_cell_measurement_reflns_used 7323
_cell_measurement_temperature 296(2)
_cell_measurement_theta_max 27.91
_cell_measurement_theta_min 2.36
_cell_volume 10270.475
_computing_cell_refinement 'Bruker SMART'
_computing_data_collection 'Bruker SMART'
_computing_data_reduction 'Bruker SAINT'
_computing_molecular_graphics 'Bruker SHELXTL'
_computing_publication_material 'Bruker SHELXTL'
_computing_structure_refinement 'SHELXL-97 (Sheldrick, 1997)'
_computing_structure_solution 'SHELXS-97 (Sheldrick, 1990)'
_diffrn_ambient_temperature 296(2)
_diffrn_measured_fraction_theta_full 1.000
_diffrn_measured_fraction_theta_max 1.000
_diffrn_measurement_device_type 'CCD area detector'
_diffrn_measurement_method 'phi and omega scans'
_diffrn_radiation_monochromator graphite
_diffrn_radiation_source 'fine-focus sealed tube'
_diffrn_radiation_type MoK\a
_diffrn_radiation_wavelength 0.71073
_diffrn_reflns_av_R_equivalents 0.0472
_diffrn_reflns_av_sigmaI/netI 0.0531
_diffrn_reflns_limit_h_max 36
_diffrn_reflns_limit_h_min -38
_diffrn_reflns_limit_k_max 13
_diffrn_reflns_limit_k_min -17
_diffrn_reflns_limit_l_max 25
_diffrn_reflns_limit_l_min -25
_diffrn_reflns_number 26009
_diffrn_reflns_theta_full 25.00
_diffrn_reflns_theta_max 25.00
_diffrn_reflns_theta_min 1.27
_exptl_absorpt_coefficient_mu 23.169
_exptl_absorpt_correction_T_max 0.1029
_exptl_absorpt_correction_T_min 0.0651
_exptl_absorpt_correction_type multi-scan
_exptl_absorpt_process_details SADABS
_exptl_crystal_colour purple
_exptl_crystal_density_diffrn 4.018
_exptl_crystal_density_method 'not measured'
_exptl_crystal_description block
_exptl_crystal_F_000 11184
_exptl_crystal_size_max 0.26
_exptl_crystal_size_mid 0.20
_exptl_crystal_size_min 0.18
_refine_diff_density_max 2.670
_refine_diff_density_min -2.404
_refine_diff_density_rms 0.414
_refine_ls_extinction_method none
_refine_ls_goodness_of_fit_ref 1.045
_refine_ls_matrix_type full
_refine_ls_number_parameters 694
_refine_ls_number_reflns 9054
_refine_ls_number_restraints 30
_refine_ls_restrained_S_all 1.044
_refine_ls_R_factor_all 0.0452
_refine_ls_R_factor_gt 0.0337
_refine_ls_shift/su_max 0.001
_refine_ls_shift/su_mean 0.000
_refine_ls_structure_factor_coef Fsqd
_refine_ls_weighting_details 'calc w=1/[\s^2^(Fo^2^)+(0.0488P)^2^+0.0000P] where P=(Fo^2^+2Fc^2^)/3'
_refine_ls_weighting_scheme calc
_refine_ls_wR_factor_gt 0.0839
_refine_ls_wR_factor_ref 0.0934
_reflns_number_gt 7477
_reflns_number_total 9054
_reflns_threshold_expression >2sigma(I)
_cod_data_source_file c7dt02411h2.cif
_cod_data_source_block 1
_cod_depositor_comments
;
The following automatic conversions were performed:

'_symmetry_cell_setting' value 'Monoclinic' changed to 'monoclinic'
according to
/home/data/users/saulius/crontab/automatic-downloads/rss-feeds/RSC/lib/dictionaries/cif_core.dic
dictionary named 'cif_core.dic' version 2.4.2 from 2011-04-26.

'_exptl_absorpt_correction_type' value 'Multi-scan' changed to
'multi-scan' according to
/home/data/users/saulius/crontab/automatic-downloads/rss-feeds/RSC/lib/dictionaries/cif_core.dic
dictionary named 'cif_core.dic' version 2.4.2 from 2011-04-26.

Automatic conversion script
Id: cif_fix_values 4973 2017-02-22 13:04:09Z antanas 
;
_cod_original_cell_volume 10270.6
_cod_original_sg_symbol_H-M C2/c
_cod_database_code 7043989

loop_
_symmetry_equiv_pos_as_xyz
'x, y, z'
'-x, y, -z+1/2'
'x+1/2, y+1/2, z'
'-x+1/2, y+1/2, -z+1/2'
'-x, -y, -z'
'x, -y, z-1/2'
'-x+1/2, -y+1/2, -z'
'x+1/2, -y+1/2, z-1/2'

loop_
_atom_site_label
_atom_site_type_symbol
_atom_site_fract_x
_atom_site_fract_y
_atom_site_fract_z
_atom_site_U_iso_or_equiv
_atom_site_adp_type
_atom_site_occupancy
_atom_site_symmetry_multiplicity
_atom_site_calc_flag
_atom_site_refinement_flags
_atom_site_disorder_group
W1 W 0.186435(15) -0.45745(3) 0.57951(2) 0.01180(12) Uani 1 1 d . .
W2 W 0.050525(15) -0.20762(3) 0.45872(2) 0.01212(12) Uani 1 1 d . .
W3 W 0.352397(16) -0.03623(3) 0.56517(2) 0.01367(12) Uani 1 1 d . .
W4 W 0.162149(16) -0.04511(3) 0.58890(2) 0.01429(12) Uani 1 1 d . .
W5 W 0.120813(15) -0.05720(3) 0.42225(2) 0.01237(12) Uani 1 1 d . .
W6 W 0.093169(16) -0.19556(3) 0.62466(2) 0.01435(12) Uani 1 1 d . .
W7 W 0.086746(15) -0.41875(3) 0.54423(2) 0.01415(12) Uani 1 1 d . .
W8 W 0.193375(15) -0.23030(3) 0.66051(2) 0.01166(12) Uani 1 1 d . .
W9 W 0.114690(15) -0.24999(3) 0.35097(2) 0.01186(12) Uani 1 1 d . .
W10 W 0.25346(2) -0.15456(5) 0.53449(3) 0.01240(16) Uani 0.50 1 d P 1
Zn1 Zn 0.34109(4) -0.25068(8) 0.49602(5) 0.0094(3) Uani 1 1 d . .
Zn2 Zn 0.28295(5) -0.33487(10) 0.60571(7) 0.0251(4) Uani 1 1 d . .
Zn3 Zn 0.25346(2) -0.15456(5) 0.53449(3) 0.01240(16) Uani 0.50 1 d P 2
Co2 Co 0.07342(6) -0.30731(12) 0.18644(7) 0.0206(4) Uani 1 1 d . .
Co1 Co 0.09080(6) 0.18023(12) 0.36164(8) 0.0287(5) Uani 1 1 d . .
K1 K 0.25589(8) -0.17813(16) 0.82833(11) 0.0151(5) Uani 1 1 d . .
O1 O 0.3469(2) -0.3096(5) 0.4185(3) 0.0102(17) Uani 1 1 d . .
O2 O 0.0538(3) -0.1852(6) 0.6727(3) 0.022(2) Uani 1 1 d . .
O3 O 0.3537(3) 0.0528(5) 0.6159(4) 0.022(2) Uani 1 1 d . .
O4 O -0.0028(3) -0.2087(5) 0.4592(3) 0.0170(18) Uani 1 1 d . .
O5 O 0.1106(3) -0.0691(5) 0.6290(3) 0.0158(18) Uani 1 1 d . .
O6 O 0.0630(3) -0.3321(5) 0.4907(4) 0.021(2) Uani 1 1 d . .
O7 O 0.1784(2) -0.5298(5) 0.5055(3) 0.0144(18) Uani 1 1 d . .
O8 O 0.0440(3) -0.4797(6) 0.5657(4) 0.023(2) Uani 1 1 d . .
O9 O 0.0961(3) -0.2782(5) 0.2753(3) 0.0194(19) Uani 1 1 d . .
O10 O 0.3812(2) -0.3013(5) 0.5564(3) 0.0110(17) Uani 1 1 d . .
O11 O 0.2192(3) -0.2424(5) 0.7332(3) 0.021(2) Uani 1 1 d . .
O12 O 0.1062(3) 0.0520(6) 0.3972(4) 0.023(2) Uani 1 1 d . .
O13 O 0.1689(3) 0.0689(6) 0.6090(4) 0.023(2) Uani 1 1 d . .
O14 O 0.0970(3) -0.4981(5) 0.4741(3) 0.0170(18) Uani 1 1 d . .
O15 O 0.0910(2) -0.3255(5) 0.6071(3) 0.0134(17) Uani 1 1 d . .
O16 O 0.3001(3) -0.0905(5) 0.5762(4) 0.0191(19) Uani 1 1 d . .
O17 O 0.2385(3) -0.2243(5) 0.6108(4) 0.0159(18) Uani 1 1 d . .
O18 O 0.0661(3) -0.1787(5) 0.5467(3) 0.0182(19) Uani 1 1 d . .
O19 O 0.2090(3) -0.5394(5) 0.6289(4) 0.0181(19) Uani 1 1 d . .
O20 O 0.1286(3) -0.4865(5) 0.5954(3) 0.0150(17) Uani 1 1 d U .
O21 O 0.2115(3) -0.0650(5) 0.5479(3) 0.020(2) Uani 1 1 d . .
O22 O 0.1048(3) -0.1206(5) 0.3438(3) 0.0125(17) Uani 1 1 d . .
O23 O 0.3802(3) -0.1285(5) 0.6118(3) 0.0173(19) Uani 1 1 d . .
O24 O 0.2862(2) -0.2706(5) 0.5230(3) 0.0096(16) Uani 1 1 d U .
O25 O 0.1921(3) -0.0967(5) 0.6617(3) 0.0136(17) Uani 1 1 d . .
O26 O 0.0591(3) -0.0870(5) 0.4403(3) 0.0182(19) Uani 1 1 d . .
O27 O 0.0540(3) -0.2543(5) 0.3793(3) 0.0161(18) Uani 1 1 d U .
O28 O 0.1745(3) -0.0632(5) 0.4110(3) 0.0171(18) Uani 1 1 d . .
O29 O 0.2330(3) -0.4008(5) 0.5476(3) 0.0175(19) Uani 1 1 d . .
O30 O 0.1852(2) -0.3549(5) 0.6360(3) 0.0123(17) Uani 1 1 d . .
O31 O 0.1306(3) -0.0353(5) 0.5102(3) 0.0137(18) Uani 1 1 d . .
O32 O 0.1367(3) -0.2269(5) 0.6887(3) 0.0169(18) Uani 1 1 d . .
O33 O 0.1691(2) -0.2405(5) 0.3483(3) 0.0125(17) Uani 1 1 d . .
O34 O 0.3536(2) -0.1238(5) 0.4843(3) 0.0126(17) Uani 1 1 d . .
O1W O 0.2726(3) -0.3901(5) 0.6909(3) 0.021(2) Uani 1 1 d . .
O2W O 0.0822(5) 0.3164(8) 0.3278(6) 0.072(4) Uani 1 1 d . .
O3W O 0.1278(4) 0.1424(9) 0.2929(5) 0.064(4) Uani 1 1 d U .
O4W O 0.0398(4) 0.1393(9) 0.3015(5) 0.066(4) Uani 1 1 d . .
O5W O 0.1418(3) 0.2298(7) 0.4175(5) 0.047(3) Uani 1 1 d . .
O6W O 0.0508(4) 0.2046(7) 0.4286(5) 0.046(3) Uani 1 1 d . .
O7W O 0.1292(3) -0.3736(7) 0.1756(4) 0.040(3) Uani 1 1 d . .
O8W O 0.0974(3) -0.1840(7) 0.1577(5) 0.039(3) Uani 1 1 d . .
O9W O 0.0164(3) -0.2433(8) 0.1939(4) 0.042(3) Uani 1 1 d . .
O10W O 0.0491(4) -0.4324(7) 0.2145(5) 0.050(3) Uani 1 1 d . .
O11W O 0.0552(3) -0.3384(6) 0.0924(4) 0.032(2) Uani 1 1 d . .
O12W O 0.3068(3) -0.3032(6) 0.8018(4) 0.038(3) Uani 1 1 d . .
O13W O 0.2103(3) -0.1167(6) 0.9111(4) 0.029(2) Uani 1 1 d . .
O14W O 0.2970(3) -0.1257(6) 0.7429(4) 0.031(2) Uani 1 1 d . .
O15W O 0.2895(3) -0.2288(6) 0.9263(4) 0.040(3) Uani 1 1 d . .
O16W O 0.2156(4) -0.3099(7) 0.8572(5) 0.048(3) Uani 1 1 d . .
O17W O 0.2054(3) -0.0636(6) 0.7835(4) 0.032(2) Uani 1 1 d . .
O18W O 0.0899(7) -0.0330(14) 0.2371(9) 0.135(7) Uani 1 1 d U .
O19W O 0.2494(3) -0.6051(6) 0.4676(4) 0.035(2) Uani 1 1 d . .
O20W O 0.3696(4) -0.1886(7) 0.9729(5) 0.048(3) Uani 1 1 d . .
O21W O 0.0327(4) 0.3830(8) 0.4417(6) 0.066(4) Uani 1 1 d . .
O22W O -0.0334(4) -0.4519(9) 0.1587(5) 0.068(4) Uani 1 1 d . .
O23W O 0.0770(5) -0.1120(10) 0.0406(5) 0.077(5) Uani 1 1 d . .
O24W O 0.3009(5) 0.0581(7) 0.7361(5) 0.064(4) Uani 1 1 d . .
O25W O 0.1122(5) 0.4183(8) 0.2289(5) 0.079(5) Uani 1 1 d . .
O26W O -0.0118(6) 0.0190(12) 0.4275(9) 0.133(7) Uani 1 1 d . .
O27W O -0.0033(7) 0.3532(13) 0.3066(11) 0.157(8) Uani 1 1 d . .
O28W O -0.0045(13) -0.0394(17) 0.3128(12) 0.108(14) Uani 0.50 1 d P .

loop_
_atom_site_aniso_label
_atom_site_aniso_U_11
_atom_site_aniso_U_22
_atom_site_aniso_U_33
_atom_site_aniso_U_23
_atom_site_aniso_U_13
_atom_site_aniso_U_12
W1 0.0103(3) 0.0119(2) 0.0126(2) 0.00287(17) -0.00283(18) -0.00167(19)
W2 0.0068(3) 0.0161(3) 0.0130(2) -0.00055(18) -0.00157(18) 0.00129(19)
W3 0.0131(3) 0.0130(3) 0.0139(2) -0.00392(18) -0.00438(19) 0.0010(2)
W4 0.0158(3) 0.0109(2) 0.0152(2) -0.00268(18) -0.00367(19) 0.0030(2)
W5 0.0114(3) 0.0115(2) 0.0137(2) 0.00106(18) -0.00155(18) 0.0010(2)
W6 0.0089(3) 0.0223(3) 0.0119(2) -0.00012(19) 0.00107(18) 0.0019(2)
W7 0.0081(3) 0.0176(3) 0.0166(2) 0.00272(19) 0.00039(19) -0.0020(2)
W8 0.0100(3) 0.0159(3) 0.0087(2) -0.00052(18) -0.00141(18) 0.0026(2)
W9 0.0095(3) 0.0159(3) 0.0096(2) -0.00196(18) -0.00242(18) 0.0007(2)
W10 0.0099(4) 0.0128(4) 0.0141(3) -0.0009(3) -0.0007(3) -0.0001(3)
Zn1 0.0074(7) 0.0107(7) 0.0098(6) -0.0007(5) -0.0014(5) -0.0005(5)
Zn2 0.0225(9) 0.0286(9) 0.0238(8) 0.0027(6) 0.0002(6) 0.0008(7)
Zn3 0.0099(4) 0.0128(4) 0.0141(3) -0.0009(3) -0.0007(3) -0.0001(3)
Co2 0.0172(10) 0.0265(10) 0.0172(8) -0.0030(7) -0.0022(7) 0.0019(8)
Co1 0.0323(13) 0.0259(10) 0.0285(10) 0.0076(8) 0.0056(8) 0.0067(9)
K1 0.0154(15) 0.0140(13) 0.0148(12) -0.0005(10) -0.0044(10) -0.0025(11)
O1 0.008(5) 0.009(4) 0.012(4) -0.001(3) -0.001(3) 0.000(3)
O2 0.022(5) 0.032(5) 0.013(4) -0.003(4) 0.010(4) 0.001(4)
O3 0.029(6) 0.017(5) 0.020(4) -0.008(3) 0.003(4) 0.002(4)
O4 0.009(5) 0.024(5) 0.018(4) -0.007(3) -0.001(3) 0.000(4)
O5 0.021(5) 0.014(4) 0.012(4) 0.004(3) 0.000(3) 0.006(4)
O6 0.021(5) 0.024(5) 0.018(4) 0.003(4) 0.006(4) 0.006(4)
O7 0.010(5) 0.023(5) 0.009(4) -0.002(3) 0.000(3) 0.007(4)
O8 0.025(6) 0.022(5) 0.022(5) 0.002(4) 0.008(4) -0.011(4)
O9 0.025(5) 0.023(5) 0.010(4) 0.002(3) -0.005(3) -0.004(4)
O10 0.006(4) 0.016(4) 0.012(4) -0.004(3) 0.003(3) -0.002(3)
O11 0.029(6) 0.015(4) 0.015(4) -0.004(3) -0.012(4) 0.001(4)
O12 0.029(6) 0.024(5) 0.015(4) 0.006(3) -0.001(4) 0.005(4)
O13 0.031(6) 0.019(5) 0.020(4) -0.003(4) 0.001(4) -0.004(4)
O14 0.017(5) 0.013(4) 0.019(4) 0.002(3) -0.004(3) -0.004(4)
O15 0.012(5) 0.016(4) 0.011(4) -0.003(3) -0.007(3) 0.004(3)
O16 0.007(5) 0.024(5) 0.026(5) 0.005(4) 0.001(4) -0.003(4)
O17 0.011(5) 0.012(4) 0.024(4) -0.002(3) 0.000(3) 0.000(3)
O18 0.020(5) 0.019(5) 0.016(4) -0.002(3) 0.002(4) 0.002(4)
O19 0.018(5) 0.013(4) 0.024(4) 0.004(3) 0.003(4) 0.004(4)
O20 0.0145(19) 0.0150(19) 0.0154(19) 0.0004(10) 0.0012(10) -0.0004(10)
O21 0.025(6) 0.026(5) 0.010(4) -0.003(3) 0.005(4) -0.009(4)
O22 0.022(5) 0.005(4) 0.011(4) -0.002(3) -0.001(3) 0.004(3)
O23 0.017(5) 0.022(5) 0.013(4) 0.001(3) 0.001(3) 0.001(4)
O24 0.0095(18) 0.0098(18) 0.0094(18) 0.0006(10) 0.0000(10) -0.0002(10)
O25 0.016(5) 0.011(4) 0.012(4) -0.003(3) -0.006(3) 0.004(3)
O26 0.019(5) 0.020(5) 0.016(4) -0.004(3) 0.002(4) -0.002(4)
O27 0.016(2) 0.017(2) 0.0159(19) -0.0005(10) 0.0010(10) 0.0003(10)
O28 0.010(5) 0.021(5) 0.019(4) 0.002(3) -0.004(3) 0.000(4)
O29 0.016(5) 0.021(5) 0.015(4) -0.010(3) -0.001(3) 0.002(4)
O30 0.014(5) 0.010(4) 0.012(4) 0.001(3) -0.005(3) -0.003(3)
O31 0.016(5) 0.013(4) 0.012(4) -0.003(3) -0.004(3) 0.002(3)
O32 0.017(5) 0.018(4) 0.017(4) -0.001(3) 0.005(3) 0.002(4)
O33 0.007(4) 0.016(4) 0.013(4) -0.003(3) -0.005(3) -0.003(3)
O34 0.010(5) 0.014(4) 0.013(4) -0.002(3) 0.001(3) -0.002(3)
O1W 0.028(6) 0.023(5) 0.011(4) 0.008(3) 0.004(4) 0.007(4)
O2W 0.101(13) 0.048(8) 0.069(9) 0.028(6) 0.020(8) 0.017(7)
O3W 0.064(4) 0.066(4) 0.062(4) 0.003(2) 0.008(2) 0.003(2)
O4W 0.074(10) 0.081(10) 0.037(6) -0.003(6) -0.021(6) -0.013(8)
O5W 0.036(7) 0.045(7) 0.057(7) -0.012(5) -0.009(5) -0.009(5)
O6W 0.052(8) 0.043(7) 0.048(7) 0.003(5) 0.022(6) 0.013(6)
O7W 0.027(7) 0.045(6) 0.045(6) -0.018(5) -0.005(5) 0.016(5)
O8W 0.036(7) 0.041(6) 0.043(6) 0.008(5) 0.012(5) -0.003(5)
O9W 0.020(6) 0.084(8) 0.022(5) -0.009(5) 0.000(4) 0.008(6)
O10W 0.058(9) 0.044(7) 0.048(7) -0.003(5) 0.001(6) -0.018(6)
O11W 0.035(7) 0.035(6) 0.022(5) -0.008(4) -0.016(4) 0.010(5)
O12W 0.039(7) 0.033(6) 0.040(6) 0.004(4) -0.001(5) 0.019(5)
O13W 0.019(6) 0.041(6) 0.029(5) 0.002(4) 0.003(4) 0.002(4)
O14W 0.030(6) 0.034(6) 0.031(5) 0.004(4) 0.003(4) -0.012(5)
O15W 0.052(8) 0.029(6) 0.036(6) 0.005(4) -0.015(5) 0.002(5)
O16W 0.068(9) 0.034(6) 0.043(6) -0.002(5) 0.003(6) -0.023(6)
O17W 0.036(7) 0.023(5) 0.035(5) -0.010(4) -0.010(4) -0.001(4)
O18W 0.136(7) 0.134(7) 0.134(7) 0.001(2) 0.012(2) 0.000(2)
O19W 0.041(7) 0.026(5) 0.039(6) -0.005(4) 0.004(5) -0.002(5)
O20W 0.038(8) 0.049(7) 0.057(7) 0.017(5) 0.000(6) -0.002(6)
O21W 0.019(7) 0.050(7) 0.129(11) -0.047(7) -0.003(7) 0.000(5)
O22W 0.062(10) 0.076(9) 0.060(8) -0.027(7) -0.020(7) 0.029(7)
O23W 0.093(12) 0.100(11) 0.037(7) 0.010(7) -0.006(7) -0.066(9)
O24W 0.125(13) 0.033(6) 0.034(6) 0.000(5) 0.001(7) 0.002(7)
O25W 0.152(16) 0.045(8) 0.042(7) -0.003(6) 0.019(8) 0.021(8)
O26W 0.124(18) 0.115(15) 0.152(17) -0.015(13) -0.033(13) 0.073(13)
O27W 0.13(2) 0.112(16) 0.23(2) 0.014(15) -0.018(18) 0.007(14)
O28W 0.22(4) 0.044(17) 0.059(18) 0.013(13) 0.03(2) 0.05(2)

loop_
_atom_type_symbol
_atom_type_description
_atom_type_scat_dispersion_real
_atom_type_scat_dispersion_imag
_atom_type_scat_source
C C 0.0033 0.0016 'International Tables Vol C Tables 4.2.6.8 and 6.1.1.4'
H H 0.0000 0.0000 'International Tables Vol C Tables 4.2.6.8 and 6.1.1.4'
N N 0.0061 0.0033 'International Tables Vol C Tables 4.2.6.8 and 6.1.1.4'
O O 0.0106 0.0060 'International Tables Vol C Tables 4.2.6.8 and 6.1.1.4'
Co Co 0.3494 0.9721 'International Tables Vol C Tables 4.2.6.8 and 6.1.1.4'
Zn Zn 0.2839 1.4301 'International Tables Vol C Tables 4.2.6.8 and 6.1.1.4'
W W -0.8490 6.8722 'International Tables Vol C Tables 4.2.6.8 and 6.1.1.4'
K K 0.2009 0.2494 'International Tables Vol C Tables 4.2.6.8 and 6.1.1.4'

loop_
_geom_angle_atom_site_label_1
_geom_angle_atom_site_label_2
_geom_angle_atom_site_label_3
_geom_angle
_geom_angle_site_symmetry_1
_geom_angle_site_symmetry_3
O19 W1 O29 103.2(4) . .
O19 W1 O7 98.9(3) . .
O29 W1 O7 89.3(3) . .
O19 W1 O30 100.1(3) . .
O29 W1 O30 87.3(3) . .
O7 W1 O30 160.9(3) . .
O19 W1 O20 95.3(4) . .
O29 W1 O20 161.5(3) . .
O7 W1 O20 88.2(3) . .
O30 W1 O20 89.1(3) . .
O19 W1 O34 166.9(3) . 7_546
O29 W1 O34 88.4(3) . 7_546
O7 W1 O34 74.9(3) . 7_546
O30 W1 O34 86.3(3) . 7_546
O20 W1 O34 73.3(3) . 7_546
O4 W2 O26 100.4(4) . .
O4 W2 O27 98.4(4) . .
O26 W2 O27 97.3(3) . .
O4 W2 O18 99.3(3) . .
O26 W2 O18 88.6(3) . .
O27 W2 O18 159.9(3) . .
O4 W2 O6 99.3(4) . .
O26 W2 O6 158.8(4) . .
O27 W2 O6 87.7(3) . .
O18 W2 O6 80.4(3) . .
O4 W2 O10 171.5(3) . 7_546
O26 W2 O10 75.2(3) . 7_546
O27 W2 O10 75.2(3) . 7_546
O18 W2 O10 87.9(3) . 7_546
O6 W2 O10 86.3(3) . 7_546
O3 W3 O23 102.7(4) . .
O3 W3 O16 102.1(4) . .
O23 W3 O16 90.9(4) . .
O3 W3 O14 96.4(4) . 7_546
O23 W3 O14 92.5(3) . 7_546
O16 W3 O14 160.0(3) . 7_546
O3 W3 O7 96.2(4) . 7_546
O23 W3 O7 161.1(3) . 7_546
O16 W3 O7 85.1(3) . 7_546
O14 W3 O7 85.3(3) 7_546 7_546
O3 W3 O34 166.0(3) . .
O23 W3 O34 88.2(3) . .
O16 W3 O34 86.3(3) . .
O14 W3 O34 74.1(3) 7_546 .
O7 W3 O34 73.1(3) 7_546 .
O13 W4 O31 101.4(4) . .
O13 W4 O21 100.0(4) . .
O31 W4 O21 89.6(3) . .
O13 W4 O25 97.4(4) . .
O31 W4 O25 161.3(3) . .
O21 W4 O25 86.9(3) . .
O13 W4 O5 98.7(4) . .
O31 W4 O5 90.4(3) . .
O21 W4 O5 160.9(3) . .
O25 W4 O5 87.0(3) . .
O13 W4 O1 169.6(3) . 7_546
O31 W4 O1 87.1(3) . 7_546
O21 W4 O1 85.8(3) . 7_546
O25 W4 O1 74.3(3) . 7_546
O5 W4 O1 75.1(3) . 7_546
O12 W5 O28 104.1(4) . .
O12 W5 O31 99.9(3) . .
O28 W5 O31 94.0(3) . .
O12 W5 O22 96.9(3) . .
O28 W5 O22 92.4(3) . .
O31 W5 O22 160.0(3) . .
O12 W5 O26 90.9(4) . .
O28 W5 O26 164.9(3) . .
O31 W5 O26 85.6(3) . .
O22 W5 O26 83.4(3) . .
O12 W5 O10 162.0(4) . 7_546
O28 W5 O10 91.8(3) . 7_546
O31 W5 O10 87.2(3) . 7_546
O22 W5 O10 73.6(3) . 7_546
O26 W5 O10 73.1(3) . 7_546
O12 W5 W9 130.7(3) . .
O28 W5 W9 84.7(3) . .
O31 W5 W9 128.2(2) . .
O22 W5 W9 33.8(2) . .
O26 W5 W9 83.7(2) . .
O10 W5 W9 41.21(19) 7_546 .
O2 W6 O18 103.4(4) . .
O2 W6 O5 96.5(4) . .
O18 W6 O5 91.6(3) . .
O2 W6 O32 96.4(4) . .
O18 W6 O32 159.8(3) . .
O5 W6 O32 90.2(3) . .
O2 W6 O15 101.0(4) . .
O18 W6 O15 86.8(3) . .
O5 W6 O15 162.4(3) . .
O32 W6 O15 85.4(3) . .
O2 W6 O1 165.7(3) . 7_546
O18 W6 O1 88.0(3) . 7_546
O5 W6 O1 74.2(3) . 7_546
O32 W6 O1 73.2(3) . 7_546
O15 W6 O1 88.2(3) . 7_546
O8 W7 O6 103.3(4) . .
O8 W7 O15 100.4(4) . .
O6 W7 O15 87.6(3) . .
O8 W7 O20 96.3(4) . .
O6 W7 O20 160.4(4) . .
O15 W7 O20 87.5(3) . .
O8 W7 O14 95.5(3) . .
O6 W7 O14 90.4(3) . .
O15 W7 O14 164.0(3) . .
O20 W7 O14 89.1(3) . .
O8 W7 O34 165.9(3) . 7_546
O6 W7 O34 87.1(3) . 7_546
O15 W7 O34 89.5(3) . 7_546
O20 W7 O34 73.9(3) . 7_546
O14 W7 O34 74.5(3) . 7_546
O11 W8 O17 101.3(4) . .
O11 W8 O30 101.5(3) . .
O17 W8 O30 88.8(3) . .
O11 W8 O25 95.7(3) . .
O17 W8 O25 88.8(3) . .
O30 W8 O25 162.7(3) . .
O11 W8 O32 95.9(4) . .
O17 W8 O32 162.7(3) . .
O30 W8 O32 90.2(3) . .
O25 W8 O32 87.1(3) . .
O11 W8 O1 165.9(3) . 7_546
O17 W8 O1 88.3(3) . 7_546
O30 W8 O1 88.8(3) . 7_546
O25 W8 O1 74.1(3) . 7_546
O32 W8 O1 74.4(3) . 7_546
O11 W8 K1 16.7(3) . .
O17 W8 K1 99.2(2) . .
O30 W8 K1 118.2(2) . .
O25 W8 K1 79.1(2) . .
O32 W8 K1 96.5(2) . .
O1 W8 K1 151.91(19) 7_546 .
O9 W9 O33 104.2(4) . .
O9 W9 O22 96.7(3) . .
O33 W9 O22 94.5(3) . .
O9 W9 O23 100.6(3) . 7_546
O33 W9 O23 92.2(3) . 7_546
O22 W9 O23 159.4(3) . 7_546
O9 W9 O27 91.1(4) . .
O33 W9 O27 164.7(3) . .
O22 W9 O27 84.3(3) . .
O23 W9 O27 84.1(3) 7_546 .
O9 W9 O10 162.5(4) . 7_546
O33 W9 O10 91.5(3) . 7_546
O22 W9 O10 74.1(3) . 7_546
O23 W9 O10 86.2(3) 7_546 7_546
O27 W9 O10 73.5(3) . 7_546
O9 W9 W5 131.4(3) . .
O33 W9 W5 86.0(2) . .
O22 W9 W5 34.7(2) . .
O23 W9 W5 126.9(2) 7_546 .
O27 W9 W5 84.5(2) . .
O10 W9 W5 40.87(19) 7_546 .
O21 W10 O16 97.2(3) . .
O21 W10 O24 92.9(3) . 7_546
O16 W10 O24 167.1(3) . 7_546
O21 W10 O24 166.0(3) . .
O16 W10 O24 94.3(3) . .
O24 W10 O24 77.0(3) 7_546 .
O21 W10 O17 89.8(3) . .
O16 W10 O17 95.3(3) . .
O24 W10 O17 92.7(3) 7_546 .
O24 W10 O17 81.0(3) . .
O21 W10 O29 94.0(3) . 7_546
O16 W10 O29 89.9(3) . 7_546
O24 W10 O29 81.3(3) 7_546 7_546
O24 W10 O29 94.1(3) . 7_546
O17 W10 O29 173.0(3) . 7_546
O21 W10 Zn2 132.8(2) . .
O16 W10 Zn2 89.4(2) . .
O24 W10 Zn2 89.7(2) 7_546 .
O24 W10 Zn2 39.08(19) . .
O17 W10 Zn2 42.9(2) . .
O29 W10 Zn2 132.9(2) 7_546 .
O21 W10 Zn2 88.6(2) . 7_546
O16 W10 Zn2 133.0(2) . 7_546
O24 W10 Zn2 38.98(19) 7_546 7_546
O24 W10 Zn2 89.5(2) . 7_546
O17 W10 Zn2 131.5(2) . 7_546
O29 W10 Zn2 43.0(2) 7_546 7_546
Zn2 W10 Zn2 119.90(3) . 7_546
O21 W10 W10 130.7(2) . 7_546
O16 W10 W10 132.1(2) . 7_546
O24 W10 W10 38.5(2) 7_546 7_546
O24 W10 W10 38.5(2) . 7_546
O17 W10 W10 86.0(2) . 7_546
O29 W10 W10 87.0(2) 7_546 7_546
Zn2 W10 W10 60.02(3) . 7_546
Zn2 W10 W10 59.88(3) 7_546 7_546
O10 Zn1 O1 108.4(3) . .
O10 Zn1 O34 109.2(3) . .
O1 Zn1 O34 106.3(3) . .
O10 Zn1 O24 108.3(3) . .
O1 Zn1 O24 111.3(3) . .
O34 Zn1 O24 113.2(3) . .
O24 Zn2 O1W 172.4(3) . .
O24 Zn2 O28 95.2(3) . 7_546
O1W Zn2 O28 92.1(3) . 7_546
O24 Zn2 O33 94.8(3) . 7_546
O1W Zn2 O33 87.1(3) . 7_546
O28 Zn2 O33 89.6(3) 7_546 7_546
O24 Zn2 O17 77.7(3) . .
O1W Zn2 O17 94.9(3) . .
O28 Zn2 O17 172.7(3) 7_546 .
O33 Zn2 O17 92.6(3) 7_546 .
O24 Zn2 O29 77.8(3) . .
O1W Zn2 O29 100.1(3) . .
O28 Zn2 O29 92.5(3) 7_546 .
O33 Zn2 O29 172.4(3) 7_546 .
O17 Zn2 O29 84.5(3) . .
O24 Zn2 W10 38.8(2) . .
O1W Zn2 W10 134.2(2) . .
O28 Zn2 W10 133.4(2) 7_546 .
O33 Zn2 W10 88.2(2) 7_546 .
O17 Zn2 W10 39.8(2) . .
O29 Zn2 W10 85.0(2) . .
O24 Zn2 W10 38.7(2) . 7_546
O1W Zn2 W10 139.8(3) . 7_546
O28 Zn2 W10 89.4(2) 7_546 7_546
O33 Zn2 W10 133.1(2) 7_546 7_546
O17 Zn2 W10 84.1(2) . 7_546
O29 Zn2 W10 39.8(2) . 7_546
W10 Zn2 W10 60.10(3) . 7_546
O9 Co2 O7W 88.0(4) . .
O9 Co2 O9W 94.3(4) . .
O7W Co2 O9W 177.6(4) . .
O9 Co2 O8W 89.5(4) . .
O7W Co2 O8W 91.3(4) . .
O9W Co2 O8W 89.2(4) . .
O9 Co2 O10W 91.1(4) . .
O7W Co2 O10W 88.6(5) . .
O9W Co2 O10W 90.8(4) . .
O8W Co2 O10W 179.4(4) . .
O9 Co2 O11W 175.1(4) . .
O7W Co2 O11W 87.5(4) . .
O9W Co2 O11W 90.2(4) . .
O8W Co2 O11W 88.5(4) . .
O10W Co2 O11W 90.8(4) . .
O6W Co1 O3W 173.9(5) . .
O6W Co1 O12 92.2(4) . .
O3W Co1 O12 83.9(4) . .
O6W Co1 O5W 92.2(5) . .
O3W Co1 O5W 92.2(5) . .
O12 Co1 O5W 87.1(4) . .
O6W Co1 O4W 89.1(5) . .
O3W Co1 O4W 86.8(5) . .
O12 Co1 O4W 96.9(4) . .
O5W Co1 O4W 175.7(5) . .
O6W Co1 O2W 90.6(4) . .
O3W Co1 O2W 93.8(5) . .
O12 Co1 O2W 173.5(5) . .
O5W Co1 O2W 86.9(5) . .
O4W Co1 O2W 89.0(5) . .
O15W K1 O16W 74.8(4) . .
O15W K1 O19 76.6(3) . 4_556
O16W K1 O19 142.4(3) . 4_556
O15W K1 O17W 141.4(3) . .
O16W K1 O17W 106.9(4) . .
O19 K1 O17W 81.5(3) 4_556 .
O15W K1 O11 139.6(3) . .
O16W K1 O11 71.9(3) . .
O19 K1 O11 142.8(3) 4_556 .
O17W K1 O11 71.4(3) . .
O15W K1 O14W 121.6(4) . .
O16W K1 O14W 139.9(3) . .
O19 K1 O14W 76.7(3) 4_556 .
O17W K1 O14W 82.7(3) . .
O11 K1 O14W 75.0(3) . .
O15W K1 O12W 74.5(3) . .
O16W K1 O12W 81.9(4) . .
O19 K1 O12W 113.1(3) 4_556 .
O17W K1 O12W 143.9(3) . .
O11 K1 O12W 78.9(3) . .
O14W K1 O12W 70.0(3) . .
O15W K1 O13W 74.4(3) . .
O16W K1 O13W 75.4(3) . .
O19 K1 O13W 73.8(3) 4_556 .
O17W K1 O13W 69.1(3) . .
O11 K1 O13W 117.1(3) . .
O14W K1 O13W 141.6(3) . .
O12W K1 O13W 145.3(3) . .
O15W K1 W8 151.2(2) . .
O16W K1 W8 81.4(3) . .
O19 K1 W8 131.6(2) 4_556 .
O17W K1 W8 61.4(2) . .
O11 K1 W8 11.58(18) . .
O14W K1 W8 69.2(2) . .
O12W K1 W8 86.5(2) . .
O13W K1 W8 114.9(2) . .
Zn1 O1 W8 118.8(4) . 7_546
Zn1 O1 W4 119.2(3) . 7_546
W8 O1 W4 98.1(3) 7_546 7_546
Zn1 O1 W6 120.9(4) . 7_546
W8 O1 W6 98.0(3) 7_546 7_546
W4 O1 W6 96.9(3) 7_546 7_546
W6 O5 W4 113.6(4) . .
W7 O6 W2 156.4(5) . .
W1 O7 W3 113.3(4) . 7_546
W9 O9 Co2 178.2(5) . .
Zn1 O10 W5 119.8(4) . 7_546
Zn1 O10 W9 119.4(4) . 7_546
W5 O10 W9 97.9(3) 7_546 7_546
Zn1 O10 W2 119.1(3) . 7_546
W5 O10 W2 97.9(3) 7_546 7_546
W9 O10 W2 98.0(3) 7_546 7_546
W8 O11 K1 151.7(4) . .
W5 O12 Co1 175.9(5) . .
W7 O14 W3 112.8(4) . 7_546
W7 O15 W6 146.4(4) . .
W3 O16 W10 143.9(4) . .
W8 O17 W10 137.6(4) . .
W8 O17 Zn2 122.6(4) . .
W10 O17 Zn2 97.3(3) . .
W6 O18 W2 156.0(5) . .
W1 O19 K1 163.7(4) . 4_546
W7 O20 W1 114.1(4) . .
W4 O21 W10 143.0(4) . .
W9 O22 W5 111.5(3) . .
W3 O23 W9 154.3(5) . 7_546
Zn1 O24 Zn3 115.9(3) . 7_546
Zn1 O24 W10 115.9(3) . 7_546
Zn3 O24 W10 0.00(6) 7_546 7_546
Zn1 O24 W10 114.3(3) . .
Zn3 O24 W10 103.0(3) 7_546 .
W10 O24 W10 103.0(3) 7_546 .
Zn1 O24 Zn2 117.2(4) . .
Zn3 O24 Zn2 102.4(3) 7_546 .
W10 O24 Zn2 102.4(3) 7_546 .
W10 O24 Zn2 102.1(3) . .
W4 O25 W8 112.9(4) . .
W2 O26 W5 113.7(4) . .
W2 O27 W9 113.3(4) . .
W5 O28 Zn2 136.6(4) . 7_546
W1 O29 Zn3 136.9(4) . 7_546
W1 O29 W10 136.9(4) . 7_546
Zn3 O29 W10 0.00(4) 7_546 7_546
W1 O29 Zn2 123.3(4) . .
Zn3 O29 Zn2 97.2(3) 7_546 .
W10 O29 Zn2 97.2(3) 7_546 .
W8 O30 W1 154.7(4) . .
W4 O31 W5 153.6(5) . .
W6 O32 W8 114.4(4) . .
W9 O33 Zn2 136.3(4) . 7_546
Zn1 O34 W7 121.3(4) . 7_546
Zn1 O34 W1 119.7(4) . 7_546
W7 O34 W1 98.7(3) 7_546 7_546
Zn1 O34 W3 116.3(3) . .
W7 O34 W3 98.2(3) 7_546 .
W1 O34 W3 98.0(3) 7_546 .

loop_
_geom_bond_atom_site_label_1
_geom_bond_atom_site_label_2
_geom_bond_distance
_geom_bond_site_symmetry_2
W1 O19 1.730(8) .
W1 O29 1.903(8) .
W1 O7 1.928(7) .
W1 O30 1.946(7) .
W1 O20 1.977(8) .
W1 O34 2.169(8) 7_546
W2 O4 1.721(8) .
W2 O26 1.841(8) .
W2 O27 1.872(7) .
W2 O18 1.982(8) .
W2 O6 1.983(8) .
W2 O10 2.261(8) 7_546
W3 O3 1.709(8) .
W3 O23 1.871(8) .
W3 O16 1.903(8) .
W3 O14 1.977(8) 7_546
W3 O7 2.004(7) 7_546
W3 O34 2.182(7) .
W4 O13 1.737(8) .
W4 O31 1.918(7) .
W4 O21 1.918(8) .
W4 O25 1.934(7) .
W4 O5 1.979(8) .
W4 O1 2.156(7) 7_546
W5 O12 1.744(8) .
W5 O28 1.776(8) .
W5 O31 1.939(7) .
W5 O22 1.972(7) .
W5 O26 2.111(8) .
W5 O10 2.130(7) 7_546
W5 W9 3.2240(6) .
W6 O2 1.724(8) .
W6 O18 1.854(8) .
W6 O5 1.940(8) .
W6 O32 1.944(8) .
W6 O15 1.945(7) .
W6 O1 2.226(7) 7_546
W7 O8 1.744(8) .
W7 O6 1.844(8) .
W7 O15 1.931(7) .
W7 O20 1.945(8) .
W7 O14 1.972(8) .
W7 O34 2.168(8) 7_546
W8 O11 1.729(8) .
W8 O17 1.893(8) .
W8 O30 1.916(7) .
W8 O25 1.962(7) .
W8 O32 1.981(8) .
W8 O1 2.143(7) 7_546
W8 K1 4.083(2) .
W9 O9 1.750(8) .
W9 O33 1.768(8) .
W9 O22 1.929(7) .
W9 O23 1.960(8) 7_546
W9 O27 2.106(8) .
W9 O10 2.145(7) 7_546
W10 O21 1.927(9) .
W10 O16 1.930(8) .
W10 O24 2.030(7) 7_546
W10 O24 2.030(7) .
W10 O17 2.045(8) .
W10 O29 2.046(8) 7_546
W10 Zn2 3.1692(17) .
W10 Zn2 3.1736(16) 7_546
W10 W10 3.1763(13) 7_546
Zn1 O10 1.911(8) .
Zn1 O1 1.920(7) .
Zn1 O34 1.927(8) .
Zn1 O24 1.940(7) .
Zn2 O24 2.044(7) .
Zn2 O1W 2.077(7) .
Zn2 O28 2.084(8) 7_546
Zn2 O33 2.085(8) 7_546
Zn2 O17 2.176(8) .
Zn2 O29 2.182(8) .
Zn2 W10 3.1736(16) 7_546
Co2 O9 2.051(8) .
Co2 O7W 2.079(10) .
Co2 O9W 2.087(10) .
Co2 O8W 2.087(10) .
Co2 O10W 2.108(10) .
Co2 O11W 2.128(8) .
Co1 O6W 2.064(10) .
Co1 O3W 2.074(12) .
Co1 O12 2.078(8) .
Co1 O5W 2.087(11) .
Co1 O4W 2.098(12) .
Co1 O2W 2.138(11) .
K1 O15W 2.420(10) .
K1 O16W 2.444(10) .
K1 O19 2.471(8) 4_556
K1 O17W 2.478(10) .
K1 O11 2.478(8) .
K1 O14W 2.501(9) .
K1 O12W 2.564(10) .
K1 O13W 2.588(9) .
O1 W8 2.143(7) 7_546
O1 W4 2.156(7) 7_546
O1 W6 2.226(7) 7_546
O7 W3 2.004(7) 7_546
O10 W5 2.130(7) 7_546
O10 W9 2.145(7) 7_546
O10 W2 2.261(8) 7_546
O14 W3 1.977(8) 7_546
O19 K1 2.471(8) 4_546
O23 W9 1.960(8) 7_546
O24 Zn3 2.030(7) 7_546
O24 W10 2.030(7) 7_546
O28 Zn2 2.084(8) 7_546
O29 Zn3 2.046(8) 7_546
O29 W10 2.046(8) 7_546
O33 Zn2 2.085(8) 7_546
O34 W7 2.168(8) 7_546
O34 W1 2.169(8) 7_546
